data_2022399
loop_
_publ_author_name
'Peri\'c, Berislav'
'Kokan, Zoran'
'Kirin, Sre\'cko I.'

_publ_section_title
;
 Induction of \L-helicity in a zinc complex with an alanine-appended
 aminopyridine ligand
;
_journal_coeditor_code EF3020
_journal_issue 8
_journal_name_full 'Acta Crystallographica Section C'
_journal_page_first
;
;
_journal_paper_doi 10.1107/S2053229621006471
_journal_volume 77
_journal_year 2021
_chemical_absolute_configuration rm
_chemical_formula_iupac '[Zn (C19 H19 N3 O6)3] (N O3)2, 3C2 H3 N'
_chemical_formula_moiety 'C57 H57 N9 O18 Zn 2+, 2(N O3 -), 3(C2 H3 N)'
_chemical_formula_sum 'C63 H66 N14 O24 Zn'
_chemical_formula_weight 1468.66
_chemical_name_systematic
;Tris[dimethyl
5-({1-[(pyridin-2-yl-\k<i>N</i>)carbamoyl-\k<i>O</i>]ethyl}carbamoyl)benzene-1,3-dicarboxylate]zinc(II) dinitrate acetonitrile trisolvate
;
_space_group_crystal_system monoclinic
_space_group_IT_number 4
_space_group_name_Hall 'P 2yb'
_space_group_name_H-M_alt 'P 1 21 1'
_atom_sites_solution_hydrogens mixed
_atom_sites_solution_primary direct
_atom_sites_solution_secondary difmap
_audit_creation_method SHELXL-2018/3
_cell_angle_alpha 90
_cell_angle_beta 92.524(2)
_cell_angle_gamma 90
_cell_formula_units_Z 2
_cell_length_a 10.5897(2)
_cell_length_b 22.8595(5)
_cell_length_c 14.3102(3)
_cell_measurement_reflns_used 8319
_cell_measurement_temperature 136(2)
_cell_measurement_theta_max 74.4630
_cell_measurement_theta_min 3.6400
_cell_volume 3460.78(12)
_computing_cell_refinement
;
CrysAlis PRO (Agilent, 2014)
;
_computing_data_collection
;
CrysAlis PRO (Agilent, 2014)
;
_computing_data_reduction
;
CrysAlis PRO (Agilent, 2014)
;
_computing_molecular_graphics
;
ORTEP-3 (Farrugia, 2012) and Mercury (Macrae <i>et al.</i>,
2020)
;
_computing_publication_material
;
publCIF (Westrip, 2010)
;
_computing_structure_refinement
;
SHELXL2018 (Sheldrick, 2015b)
;
_computing_structure_solution
;
SHELXT (Sheldrick, 2015a)
;
_diffrn_ambient_temperature 136(2)
_diffrn_detector_area_resol_mean 10.4323
_diffrn_measured_fraction_theta_full 1.000
_diffrn_measured_fraction_theta_max 0.978
_diffrn_measurement_device_type 'Agilent Xcalibur Nova diffractometer with a Ruby detector'
_diffrn_measurement_method '\w scans'
_diffrn_radiation_type CuK\a
_diffrn_radiation_wavelength 1.54184
_diffrn_reflns_av_R_equivalents 0.0381
_diffrn_reflns_av_unetI/netI 0.0531
_diffrn_reflns_limit_h_max 8
_diffrn_reflns_limit_h_min -13
_diffrn_reflns_limit_k_max 28
_diffrn_reflns_limit_k_min -25
_diffrn_reflns_limit_l_max 17
_diffrn_reflns_limit_l_min -16
_diffrn_reflns_number 19332
_diffrn_reflns_theta_full 67.684
_diffrn_reflns_theta_max 76.536
_diffrn_reflns_theta_min 3.091
_diffrn_source 'sealed X-ray tube'
_exptl_absorpt_coefficient_mu 1.255
_exptl_absorpt_correction_T_max 1.00000
_exptl_absorpt_correction_T_min 0.65759
_exptl_absorpt_correction_type multi-scan
_exptl_absorpt_process_details
;
(CrysAlis PRO; Agilent, 2014)
;
_exptl_crystal_colour colourless
_exptl_crystal_density_diffrn 1.409
_exptl_crystal_description prism
_exptl_crystal_F_000 1528
_exptl_crystal_size_max 0.2
_exptl_crystal_size_mid 0.15
_exptl_crystal_size_min 0.1
_refine_diff_density_max 0.864
_refine_diff_density_min -0.661
_refine_ls_abs_structure_details
;
Flack <i>x</i> determined using 3017 quotients [(I+)-(I-)]/[(I+)+(I-)]
(Parsons <i>et al.</i>,  2013)
;
_refine_ls_abs_structure_Flack -0.01(2)
_refine_ls_extinction_method none
_refine_ls_goodness_of_fit_ref 1.111
_refine_ls_hydrogen_treatment mixed
_refine_ls_matrix_type full
_refine_ls_number_parameters 955
_refine_ls_number_reflns 10880
_refine_ls_number_restraints 1
_refine_ls_restrained_S_all 1.111
_refine_ls_R_factor_all 0.0576
_refine_ls_R_factor_gt 0.0538
_refine_ls_shift/su_max 0.000
_refine_ls_shift/su_mean 0.000
_refine_ls_structure_factor_coef Fsqd
_refine_ls_weighting_details 'w=1/[\s^2^(Fo^2^)+(0.0770P)^2^+1.8689P] where P=(Fo^2^+2Fc^2^)/3'
_refine_ls_weighting_scheme calc
_refine_ls_wR_factor_gt 0.1511
_refine_ls_wR_factor_ref 0.1549
_reflns_number_gt 10178
_reflns_number_total 10880
_reflns_threshold_expression 'I > 2\s(I)'
_cod_data_source_file ef3020sup1.cif
_cod_data_source_block I
_cod_original_sg_symbol_H-M 'P 21'
_cod_database_code 2022399
_shelx_space_group_comment
;
The symmetry employed for this shelxl refinement is uniquely defined
by the following loop, which should always be used as a source of
symmetry information in preference to the above space-group names.
They are only intended as comments.
;

loop_
_space_group_symop_operation_xyz
'x, y, z'
'-x, y+1/2, -z'

loop_
_atom_site_type_symbol
_atom_site_label
_atom_site_fract_x
_atom_site_fract_y
_atom_site_fract_z
_atom_site_U_iso_or_equiv
_atom_site_adp_type
_atom_site_calc_flag
_atom_site_occupancy
_atom_site_disorder_assembly
_atom_site_disorder_group
Zn Zn 0.74871(5) 0.12080(3) 0.09775(4) 0.02888(16) Uani d 1 . .
N N11 0.6173(4) 0.1615(2) 0.0009(3) 0.0303(8) Uani d 1 . .
C C11 0.6131(5) 0.1429(3) -0.0882(4) 0.0409(12) Uani d 1 . .
H H11 0.673085 0.115735 -0.105695 0.049 Uiso calc 1 . .
C C21 0.5252(5) 0.1617(3) -0.1548(4) 0.0458(14) Uani d 1 . .
H H21 0.526615 0.148033 -0.215989 0.055 Uiso calc 1 . .
C C31 0.4339(5) 0.2017(3) -0.1292(4) 0.0433(13) Uani d 1 . .
H H31 0.371745 0.214330 -0.172481 0.052 Uiso calc 1 . .
C C41 0.4371(5) 0.2223(3) -0.0387(4) 0.0388(12) Uani d 1 . .
H H41 0.378411 0.249726 -0.020141 0.047 Uiso calc 1 . .
C C51 0.5308(4) 0.2010(2) 0.0250(3) 0.0303(10) Uani d 1 . .
N N21 0.5299(4) 0.2225(2) 0.1159(3) 0.0337(9) Uani d 1 . .
H H21N 0.466(6) 0.247(3) 0.128(5) 0.034(16) Uiso d 1 . .
C C61 0.6249(5) 0.2236(2) 0.1824(4) 0.0311(10) Uani d 1 . .
O O11 0.7272(3) 0.19862(17) 0.1774(2) 0.0314(7) Uani d 1 . .
C C71 0.5968(6) 0.2640(3) 0.2637(4) 0.0421(13) Uani d 1 . .
H H71 0.505143 0.265541 0.270354 0.051 Uiso calc 1 . .
C C711 0.6437(12) 0.3244(3) 0.2413(5) 0.077(3) Uani d 1 . .
H H71A 0.619146 0.351274 0.288844 0.116 Uiso calc 1 . .
H H71B 0.607624 0.336675 0.181769 0.116 Uiso calc 1 . .
H H71C 0.734157 0.323895 0.239125 0.116 Uiso calc 1 . .
N N31 0.6566(5) 0.2436(2) 0.3511(3) 0.0349(9) Uani d 1 . .
H H31N 0.690(7) 0.269(4) 0.371(6) 0.05(2) Uiso d 1 . .
C C81 0.6312(5) 0.1899(3) 0.3814(4) 0.0342(11) Uani d 1 . .
O O21 0.5713(4) 0.1548(2) 0.3324(3) 0.0404(9) Uani d 1 . .
C C91 0.6750(5) 0.1737(3) 0.4800(4) 0.0331(10) Uani d 1 . .
C C101 0.6844(4) 0.1144(3) 0.5010(4) 0.0368(11) Uani d 1 . .
H H101 0.668083 0.086648 0.454588 0.044 Uiso calc 1 . .
C C111 0.7185(5) 0.0968(3) 0.5921(4) 0.0382(11) Uani d 1 . .
C C121 0.7434(5) 0.1384(3) 0.6610(4) 0.0374(12) Uani d 1 . .
H H121 0.768670 0.126605 0.721108 0.045 Uiso calc 1 . .
C C131 0.7311(5) 0.1973(3) 0.6411(4) 0.0350(11) Uani d 1 . .
C C141 0.6965(4) 0.2153(3) 0.5498(4) 0.0329(10) Uani d 1 . .
H H141 0.687922 0.254923 0.536038 0.039 Uiso calc 1 . .
C C151 0.7246(6) 0.0342(3) 0.6187(5) 0.0496(15) Uani d 1 . .
O O31 0.7556(6) 0.0165(3) 0.6956(4) 0.0679(15) Uani d 1 . .
O O41 0.6941(5) -0.0006(2) 0.5467(4) 0.0603(13) Uani d 1 . .
C C161 0.6901(10) -0.0630(4) 0.5648(8) 0.079(3) Uani d 1 . .
H H16A 0.774790 -0.077824 0.572175 0.118 Uiso calc 1 . .
H H16B 0.646867 -0.082354 0.513191 0.118 Uiso calc 1 . .
H H16C 0.646165 -0.070016 0.620929 0.118 Uiso calc 1 . .
C C181 0.7532(5) 0.2412(3) 0.7173(4) 0.0415(13) Uani d 1 . .
O O51 0.8087(5) 0.2285(3) 0.7925(3) 0.0582(12) Uani d 1 . .
O O61 0.7078(5) 0.2932(2) 0.6982(3) 0.0482(10) Uani d 1 . .
C C191 0.7222(10) 0.3364(5) 0.7724(6) 0.072(2) Uani d 1 . .
H H19A 0.686051 0.321622 0.827980 0.108 Uiso calc 1 . .
H H19B 0.679651 0.371854 0.753342 0.108 Uiso calc 1 . .
H H19C 0.810354 0.344376 0.784755 0.108 Uiso calc 1 . .
N N12 0.7595(4) 0.0383(2) 0.0230(3) 0.0318(9) Uani d 1 . .
C C12 0.8619(5) 0.0300(3) -0.0278(4) 0.0412(12) Uani d 1 . .
H H12 0.924334 0.058616 -0.026015 0.049 Uiso calc 1 . .
C C22 0.8788(6) -0.0188(3) -0.0826(5) 0.0489(15) Uani d 1 . .
H H22 0.950566 -0.022780 -0.117200 0.059 Uiso calc 1 . .
C C32 0.7860(6) -0.0622(3) -0.0849(4) 0.0451(13) Uani d 1 . .
H H32 0.794067 -0.095238 -0.122012 0.054 Uiso calc 1 . .
C C42 0.6825(5) -0.0552(3) -0.0314(4) 0.0390(12) Uani d 1 . .
H H42 0.620554 -0.084059 -0.030499 0.047 Uiso calc 1 . .
C C52 0.6712(4) -0.0043(2) 0.0218(3) 0.0307(10) Uani d 1 . .
N N22 0.5612(4) 0.0013(2) 0.0718(3) 0.0310(9) Uani d 1 . .
H H22N 0.505(6) -0.033(3) 0.064(5) 0.034(16) Uiso d 1 . .
C C62 0.5324(4) 0.0412(2) 0.1374(3) 0.0283(9) Uani d 1 . .
O O12 0.6017(3) 0.08215(17) 0.1641(3) 0.0322(7) Uani d 1 . .
C C72 0.4022(4) 0.0358(2) 0.1767(3) 0.0301(10) Uani d 1 . .
H H72 0.375777 -0.005243 0.176186 0.036 Uiso calc 1 . .
C C712 0.3100(5) 0.0720(3) 0.1148(4) 0.0433(13) Uani d 1 . .
H H71D 0.226067 0.067783 0.136759 0.065 Uiso calc 1 . .
H H71E 0.311711 0.058349 0.051430 0.065 Uiso calc 1 . .
H H71F 0.334280 0.112405 0.117483 0.065 Uiso calc 1 . .
N N32 0.4087(4) 0.0577(2) 0.2721(3) 0.0292(8) Uani d 1 . .
H H32N 0.444(5) 0.091(3) 0.286(4) 0.018(12) Uiso d 1 . .
C C82 0.3515(5) 0.0287(2) 0.3405(3) 0.0312(10) Uani d 1 . .
O O22 0.2924(4) -0.01705(19) 0.3275(3) 0.0401(9) Uani d 1 . .
C C92 0.3603(4) 0.0569(2) 0.4350(3) 0.0294(10) Uani d 1 . .
C C102 0.3602(4) 0.1171(3) 0.4463(3) 0.0298(9) Uani d 1 . .
H H102 0.356898 0.141446 0.394190 0.036 Uiso calc 1 . .
C C112 0.3649(4) 0.1413(2) 0.5365(4) 0.0309(10) Uani d 1 . .
C C122 0.3688(4) 0.1048(2) 0.6144(3) 0.0327(11) Uani d 1 . .
H H122 0.370773 0.120786 0.674142 0.039 Uiso calc 1 . .
C C132 0.3698(5) 0.0448(3) 0.6030(4) 0.0338(11) Uani d 1 . .
C C142 0.3645(5) 0.0206(2) 0.5137(4) 0.0317(10) Uani d 1 . .
H H142 0.363771 -0.019839 0.506419 0.038 Uiso calc 1 . .
C C152 0.3689(5) 0.2051(3) 0.5527(4) 0.0351(11) Uani d 1 . .
O O32 0.3798(4) 0.2276(2) 0.6295(3) 0.0470(10) Uani d 1 . .
O O42 0.3619(5) 0.2356(2) 0.4727(3) 0.0507(11) Uani d 1 . .
C C162 0.3677(9) 0.2981(3) 0.4822(5) 0.0626(19) Uani d 1 . .
H H16D 0.297945 0.311404 0.517143 0.094 Uiso calc 1 . .
H H16E 0.363427 0.315788 0.421255 0.094 Uiso calc 1 . .
H H16F 0.445672 0.308889 0.514393 0.094 Uiso calc 1 . .
C C182 0.3763(6) 0.0041(3) 0.6846(4) 0.0408(12) Uani d 1 . .
O O52 0.3863(7) -0.0474(2) 0.6800(4) 0.0712(17) Uani d 1 . .
O O62 0.3680(5) 0.0329(2) 0.7653(3) 0.0508(11) Uani d 1 . .
C C192 0.3694(9) -0.0025(4) 0.8485(4) 0.066(2) Uani d 1 . .
H H19D 0.299223 -0.029119 0.844972 0.099 Uiso calc 1 . .
H H19E 0.362886 0.022260 0.902272 0.099 Uiso calc 1 . .
H H19F 0.446929 -0.024233 0.853777 0.099 Uiso calc 1 . .
N N13 0.8839(4) 0.0971(2) 0.2055(3) 0.0301(8) Uani d 1 . .
C C13 0.8494(5) 0.0566(3) 0.2679(4) 0.0370(11) Uani d 1 . .
H H13 0.771316 0.038439 0.258277 0.044 Uiso calc 1 . .
C C23 0.9235(5) 0.0408(3) 0.3452(4) 0.0388(12) Uani d 1 . .
H H23 0.896517 0.012518 0.386472 0.047 Uiso calc 1 . .
C C33 1.0400(5) 0.0683(3) 0.3600(4) 0.0382(12) Uani d 1 . .
H H33 1.092694 0.058340 0.411197 0.046 Uiso calc 1 . .
C C43 1.0759(4) 0.1103(3) 0.2977(4) 0.0342(11) Uani d 1 . .
H H43 1.153110 0.129334 0.306697 0.041 Uiso calc 1 . .
C C53 0.9956(4) 0.1241(3) 0.2210(3) 0.0287(9) Uani d 1 . .
N N23 1.0358(4) 0.1675(2) 0.1599(3) 0.0309(9) Uani d 1 . .
H H23N 1.097(6) 0.183(3) 0.178(4) 0.022(14) Uiso d 1 . .
C C63 0.9920(4) 0.1806(2) 0.0721(3) 0.0298(10) Uani d 1 . .
O O13 0.8994(3) 0.15749(19) 0.0319(2) 0.0347(8) Uani d 1 . .
C C73 1.0637(5) 0.2292(3) 0.0245(4) 0.0361(11) Uani d 1 . .
H H73 1.150952 0.230660 0.050105 0.043 Uiso calc 1 . .
C C713 0.9981(9) 0.2870(3) 0.0429(5) 0.0606(19) Uani d 1 . .
H H71G 1.042835 0.318220 0.014044 0.091 Uiso calc 1 . .
H H71H 0.997070 0.293640 0.109064 0.091 Uiso calc 1 . .
H H71I 0.912869 0.285596 0.017096 0.091 Uiso calc 1 . .
N N33 1.0632(4) 0.2175(2) -0.0763(3) 0.0367(10) Uani d 1 . .
H H33N 1.026(13) 0.245(8) -0.115(10) 0.13(5) Uiso d 1 . .
C C83 1.1061(5) 0.1655(3) -0.1035(4) 0.0342(10) Uani d 1 . .
O O23 1.1546(4) 0.1303(2) -0.0487(3) 0.0446(10) Uani d 1 . .
C C93 1.0900(5) 0.1517(3) -0.2068(4) 0.0333(11) Uani d 1 . .
C C103 1.0804(5) 0.0930(3) -0.2299(4) 0.0368(12) Uani d 1 . .
H H103 1.089737 0.064811 -0.183324 0.044 Uiso calc 1 . .
C C113 1.0567(5) 0.0760(3) -0.3226(4) 0.0365(11) Uani d 1 . .
C C123 1.0445(4) 0.1187(3) -0.3913(3) 0.0363(10) Uani d 1 . .
H H123 1.027472 0.107742 -0.453167 0.044 Uiso calc 1 . .
C C133 1.0575(5) 0.1777(3) -0.3687(4) 0.0373(12) Uani d 1 . .
C C143 1.0797(4) 0.1942(3) -0.2758(4) 0.0349(11) Uani d 1 . .
H H143 1.087559 0.233598 -0.260087 0.042 Uiso calc 1 . .
C C153 1.0421(6) 0.0138(3) -0.3487(4) 0.0438(13) Uani d 1 . .
O O33 1.0154(5) -0.0034(2) -0.4271(3) 0.0555(12) Uani d 1 . .
O O43 1.0640(4) -0.0221(2) -0.2746(3) 0.0471(10) Uani d 1 . .
C C163 1.0498(9) -0.0834(4) -0.2907(6) 0.0627(19) Uani d 1 . .
H H16G 0.964631 -0.091457 -0.312744 0.094 Uiso calc 1 . .
H H16H 1.067752 -0.104196 -0.233390 0.094 Uiso calc 1 . .
H H16I 1.107344 -0.095698 -0.336790 0.094 Uiso calc 1 . .
C C183 1.0489(5) 0.2246(3) -0.4408(4) 0.0406(13) Uani d 1 . .
O O53 1.0657(5) 0.2753(2) -0.4255(4) 0.0586(12) Uani d 1 . .
O O63 1.0209(5) 0.2026(2) -0.5265(3) 0.0512(11) Uani d 1 . .
C C193 1.0115(9) 0.2443(4) -0.6028(5) 0.064(2) Uani d 1 . .
H H19G 0.972116 0.279486 -0.581925 0.096 Uiso calc 1 . .
H H19H 0.961515 0.227815 -0.653870 0.096 Uiso calc 1 . .
H H19I 1.094509 0.253139 -0.623128 0.096 Uiso calc 1 . .
N N14 0.2542(4) 0.2835(2) 0.2067(4) 0.0388(10) Uani d 1 . .
O O14 0.2557(4) 0.2296(2) 0.2216(4) 0.0505(11) Uani d 1 . .
O O24 0.3283(4) 0.3041(2) 0.1483(4) 0.0532(11) Uani d 1 . .
O O34 0.1833(6) 0.3166(3) 0.2466(5) 0.081(2) Uani d 1 . .
N N15 0.3466(5) -0.1176(3) 0.0067(4) 0.0484(13) Uani d 1 . .
O O15 0.3525(5) -0.0676(2) 0.0414(4) 0.0590(13) Uani d 1 . .
O O25 0.4418(7) -0.1482(3) 0.0040(5) 0.0773(17) Uani d 1 . .
O O35 0.2434(7) -0.1343(4) -0.0260(6) 0.100(3) Uani d 1 . .
N N16 0.7679(7) 0.3456(3) 0.4726(5) 0.0627(16) Uani d 1 . .
C C16 0.8357(7) 0.3690(3) 0.5245(4) 0.0462(13) Uani d 1 . .
C C26 0.9231(7) 0.3995(3) 0.5882(5) 0.0497(14) Uani d 1 . .
H H26A 0.988302 0.417414 0.553510 0.075 Uiso calc 1 . .
H H26B 0.960377 0.372202 0.632341 0.075 Uiso calc 1 . .
H H26C 0.878504 0.429109 0.621088 0.075 Uiso calc 1 . .
N N17 1.0742(11) 0.3678(9) 0.8306(7) 0.150(7) Uani d 1 . .
C C17 1.0102(9) 0.4064(7) 0.8423(6) 0.089(4) Uani d 1 . .
C C27 0.9280(8) 0.4552(5) 0.8581(6) 0.072(2) Uani d 1 . .
H H27A 0.879773 0.464069 0.801488 0.108 Uiso calc 1 . .
H H27B 0.977798 0.488689 0.876810 0.108 Uiso calc 1 . .
H H27C 0.871687 0.445564 0.906540 0.108 Uiso calc 1 . .
N N18 0.3658(9) 0.4510(4) 0.6973(8) 0.091(3) Uani d 1 . .
C C18 0.3738(9) 0.4055(5) 0.7285(7) 0.073(2) Uani d 1 . .
C C28 0.3794(12) 0.3481(5) 0.7731(9) 0.095(3) Uani d 1 . .
H H28A 0.420242 0.351432 0.834049 0.142 Uiso calc 1 . .
H H28B 0.426419 0.321693 0.735643 0.142 Uiso calc 1 . .
H H28C 0.295218 0.333329 0.778774 0.142 Uiso calc 1 . .

loop_
_atom_site_aniso_label
_atom_site_aniso_U_11
_atom_site_aniso_U_22
_atom_site_aniso_U_33
_atom_site_aniso_U_12
_atom_site_aniso_U_13
_atom_site_aniso_U_23
Zn 0.0286(3) 0.0325(3) 0.0257(3) -0.0009(2) 0.0033(2) -0.0006(3)
N11 0.0291(18) 0.037(2) 0.0246(19) -0.0003(16) 0.0007(14) 0.0006(17)
C11 0.041(3) 0.052(3) 0.029(2) 0.001(2) -0.002(2) -0.005(2)
C21 0.042(3) 0.069(4) 0.026(2) 0.000(3) -0.003(2) -0.007(3)
C31 0.037(2) 0.061(4) 0.032(3) -0.001(2) -0.003(2) 0.005(3)
C41 0.035(2) 0.043(3) 0.038(3) 0.002(2) -0.002(2) 0.001(2)
C51 0.032(2) 0.032(3) 0.027(2) -0.0037(18) 0.0014(17) -0.001(2)
N21 0.038(2) 0.035(2) 0.028(2) 0.0051(18) 0.0012(16) -0.0044(18)
C61 0.038(2) 0.027(2) 0.028(2) -0.0037(19) 0.0003(18) -0.0028(19)
O11 0.0356(17) 0.0320(19) 0.0267(16) -0.0004(14) 0.0020(13) -0.0012(14)
C71 0.057(3) 0.036(3) 0.033(3) 0.007(2) -0.004(2) -0.004(2)
C711 0.160(9) 0.030(4) 0.040(4) -0.006(4) -0.019(5) -0.004(3)
N31 0.047(2) 0.030(2) 0.028(2) -0.0037(19) -0.0021(18) -0.0048(18)
C81 0.034(2) 0.037(3) 0.032(2) -0.005(2) 0.0017(19) -0.005(2)
O21 0.0435(19) 0.044(2) 0.0339(19) -0.0117(17) 0.0041(15) -0.0057(17)
C91 0.032(2) 0.038(3) 0.029(2) -0.0024(19) 0.0040(18) -0.001(2)
C101 0.031(2) 0.039(3) 0.041(3) -0.002(2) 0.0080(18) -0.002(2)
C111 0.032(2) 0.038(3) 0.045(3) 0.000(2) 0.006(2) 0.003(2)
C121 0.038(2) 0.044(3) 0.030(2) 0.002(2) 0.0062(19) 0.003(2)
C131 0.033(2) 0.042(3) 0.030(2) 0.000(2) 0.0083(19) -0.002(2)
C141 0.033(2) 0.036(3) 0.030(2) -0.0026(19) 0.0048(18) 0.001(2)
C151 0.048(3) 0.042(4) 0.059(4) 0.003(3) 0.004(3) 0.002(3)
O31 0.101(4) 0.045(3) 0.058(3) 0.005(3) 0.000(3) 0.011(2)
O41 0.081(3) 0.034(3) 0.065(3) -0.001(2) -0.007(3) -0.001(2)
C161 0.103(7) 0.035(4) 0.096(7) 0.002(4) -0.009(5) 0.002(4)
C181 0.044(3) 0.049(4) 0.031(3) -0.004(2) 0.010(2) -0.003(2)
O51 0.082(3) 0.061(3) 0.030(2) 0.013(3) -0.006(2) 0.000(2)
O61 0.069(3) 0.041(2) 0.034(2) 0.005(2) -0.0003(18) -0.0065(18)
C191 0.093(6) 0.071(6) 0.053(4) -0.001(4) 0.005(4) -0.017(4)
N12 0.0337(19) 0.035(2) 0.027(2) -0.0002(17) 0.0084(16) -0.0053(18)
C12 0.039(3) 0.043(3) 0.042(3) -0.001(2) 0.014(2) -0.005(3)
C22 0.053(3) 0.046(4) 0.049(3) 0.001(3) 0.022(3) -0.012(3)
C32 0.050(3) 0.045(3) 0.041(3) 0.006(3) 0.013(2) -0.009(3)
C42 0.043(3) 0.034(3) 0.040(3) -0.001(2) 0.004(2) -0.007(2)
C52 0.032(2) 0.032(3) 0.028(2) 0.0018(18) 0.0050(18) -0.001(2)
N22 0.0329(19) 0.032(2) 0.029(2) -0.0014(16) 0.0049(16) -0.0059(17)
C62 0.034(2) 0.029(2) 0.021(2) -0.0009(18) 0.0043(17) -0.0021(19)
O12 0.0323(16) 0.0329(19) 0.0320(18) -0.0060(14) 0.0083(13) -0.0063(15)
C72 0.032(2) 0.035(3) 0.024(2) 0.0002(19) 0.0022(17) -0.0039(19)
C712 0.035(2) 0.062(4) 0.033(3) 0.010(2) 0.001(2) -0.003(3)
N32 0.0305(18) 0.031(2) 0.027(2) -0.0060(16) 0.0060(15) -0.0026(17)
C82 0.036(2) 0.032(3) 0.026(2) -0.0016(19) 0.0057(18) -0.0006(19)
O22 0.052(2) 0.036(2) 0.0322(18) -0.0133(17) 0.0072(16) -0.0032(16)
C92 0.031(2) 0.035(3) 0.023(2) -0.0034(18) 0.0028(17) 0.0009(19)
C102 0.0282(18) 0.034(3) 0.027(2) -0.003(2) 0.0027(15) 0.002(2)
C112 0.029(2) 0.034(3) 0.029(2) 0.0001(17) 0.0033(17) -0.001(2)
C122 0.032(2) 0.043(3) 0.024(2) -0.0011(18) 0.0024(17) -0.0035(19)
C132 0.037(2) 0.039(3) 0.026(2) -0.003(2) 0.0032(18) 0.004(2)
C142 0.039(2) 0.030(3) 0.026(2) -0.0035(19) 0.0029(18) 0.003(2)
C152 0.040(2) 0.035(3) 0.030(3) 0.003(2) 0.0039(19) 0.002(2)
O32 0.065(2) 0.038(2) 0.037(2) 0.0005(19) 0.0020(18) -0.0095(19)
O42 0.083(3) 0.033(2) 0.036(2) 0.005(2) 0.003(2) 0.0005(18)
C162 0.106(6) 0.035(4) 0.048(4) 0.006(4) 0.009(4) 0.004(3)
C182 0.056(3) 0.042(3) 0.024(2) -0.005(2) 0.002(2) 0.003(2)
O52 0.138(5) 0.037(3) 0.038(2) -0.002(3) 0.005(3) 0.011(2)
O62 0.076(3) 0.053(3) 0.0235(18) 0.003(2) 0.0033(18) 0.0049(18)
C192 0.101(6) 0.073(5) 0.024(3) 0.001(4) 0.004(3) 0.012(3)
N13 0.0325(19) 0.032(2) 0.0254(19) 0.0005(16) 0.0015(15) 0.0048(16)
C13 0.034(2) 0.039(3) 0.039(3) 0.001(2) 0.004(2) 0.009(2)
C23 0.042(3) 0.043(3) 0.033(3) 0.005(2) 0.009(2) 0.008(2)
C33 0.038(2) 0.051(4) 0.026(2) 0.007(2) 0.0010(19) 0.002(2)
C43 0.030(2) 0.043(3) 0.030(2) 0.0037(19) 0.0033(17) 0.001(2)
C53 0.0294(18) 0.032(2) 0.0247(19) 0.002(2) 0.0056(15) -0.002(2)
N23 0.033(2) 0.035(2) 0.0248(19) -0.0040(18) 0.0019(16) 0.0016(17)
C63 0.029(2) 0.032(3) 0.029(2) 0.0010(18) 0.0063(17) 0.002(2)
O13 0.0304(16) 0.048(2) 0.0253(16) -0.0024(15) 0.0016(13) 0.0040(15)
C73 0.042(3) 0.037(3) 0.030(3) -0.003(2) 0.007(2) 0.003(2)
C713 0.100(5) 0.034(3) 0.050(4) 0.006(3) 0.026(4) 0.001(3)
N33 0.043(2) 0.038(3) 0.029(2) 0.0035(19) 0.0065(17) 0.0037(19)
C83 0.032(2) 0.037(3) 0.033(2) -0.001(2) 0.0023(18) 0.005(2)
O23 0.054(2) 0.048(3) 0.0306(18) 0.0117(19) -0.0039(15) 0.0036(18)
C93 0.029(2) 0.044(3) 0.027(2) 0.002(2) 0.0053(17) 0.002(2)
C103 0.035(2) 0.045(3) 0.031(3) 0.004(2) 0.0084(19) 0.005(2)
C113 0.035(2) 0.044(3) 0.031(2) 0.004(2) 0.0093(19) 0.002(2)
C123 0.037(2) 0.046(3) 0.026(2) 0.003(2) 0.0089(17) 0.003(3)
C133 0.032(2) 0.052(3) 0.029(2) 0.005(2) 0.0087(19) 0.010(2)
C143 0.029(2) 0.040(3) 0.036(3) 0.0008(19) 0.0079(19) 0.004(2)
C153 0.047(3) 0.051(4) 0.035(3) 0.004(2) 0.014(2) 0.008(3)
O33 0.079(3) 0.056(3) 0.032(2) -0.004(2) 0.008(2) -0.007(2)
O43 0.064(3) 0.043(2) 0.036(2) 0.0057(19) 0.0155(18) 0.0007(18)
C163 0.091(5) 0.045(4) 0.053(4) 0.005(4) 0.022(4) 0.000(3)
C183 0.044(3) 0.049(4) 0.030(3) 0.014(2) 0.012(2) 0.009(2)
O53 0.087(3) 0.048(3) 0.042(2) 0.013(2) 0.005(2) 0.007(2)
O63 0.076(3) 0.051(3) 0.0263(19) 0.012(2) 0.0092(18) 0.0044(19)
C193 0.105(6) 0.059(5) 0.030(3) 0.024(4) 0.015(3) 0.011(3)
N14 0.035(2) 0.042(3) 0.039(2) 0.0004(18) 0.0032(18) -0.001(2)
O14 0.043(2) 0.042(3) 0.065(3) -0.0072(18) -0.0091(19) 0.011(2)
O24 0.054(2) 0.051(3) 0.057(3) 0.008(2) 0.023(2) 0.013(2)
O34 0.094(4) 0.075(4) 0.076(4) 0.034(3) 0.050(3) 0.017(3)
N15 0.065(3) 0.047(3) 0.035(3) -0.021(3) 0.011(2) -0.005(2)
O15 0.059(3) 0.052(3) 0.067(3) -0.014(2) 0.011(2) -0.020(3)
O25 0.095(4) 0.055(4) 0.084(4) 0.009(3) 0.024(3) 0.002(3)
O35 0.080(4) 0.122(7) 0.098(5) -0.047(4) 0.013(4) -0.046(5)
N16 0.092(4) 0.046(3) 0.049(3) -0.020(3) -0.003(3) 0.003(3)
C16 0.067(4) 0.037(3) 0.035(3) -0.003(3) 0.008(3) -0.002(2)
C26 0.065(4) 0.045(4) 0.039(3) 0.002(3) -0.001(3) -0.008(3)
N17 0.109(7) 0.27(2) 0.068(6) 0.096(11) 0.011(5) 0.028(9)
C17 0.064(5) 0.157(12) 0.046(4) 0.015(6) 0.001(4) 0.027(6)
C27 0.064(4) 0.098(7) 0.054(4) -0.011(4) -0.004(3) 0.013(5)
N18 0.093(6) 0.057(5) 0.123(8) 0.008(4) 0.013(5) -0.004(5)
C18 0.077(5) 0.063(6) 0.077(6) 0.014(4) -0.005(4) -0.023(5)
C28 0.101(7) 0.070(7) 0.113(9) 0.022(6) 0.005(6) -0.013(6)

loop_
_atom_type_symbol
_atom_type_description
_atom_type_scat_dispersion_real
_atom_type_scat_dispersion_imag
_atom_type_scat_source
C C 0.0181 0.0091 'International Tables Vol C Tables 4.2.6.8 and 6.1.1.4'
H H 0.0000 0.0000 'International Tables Vol C Tables 4.2.6.8 and 6.1.1.4'
N N 0.0311 0.0180 'International Tables Vol C Tables 4.2.6.8 and 6.1.1.4'
O O 0.0492 0.0322 'International Tables Vol C Tables 4.2.6.8 and 6.1.1.4'
Zn Zn -1.5491 0.6778 'International Tables Vol C Tables 4.2.6.8 and 6.1.1.4'

loop_
_geom_angle_atom_site_label_1
_geom_angle_atom_site_label_2
_geom_angle_atom_site_label_3
_geom_angle_site_symmetry_1
_geom_angle_site_symmetry_3
_geom_angle
_geom_angle_publ_flag
O12 Zn O13 . . 178.36(17) ?
O12 Zn N13 . . 93.15(15) ?
O13 Zn N13 . . 85.72(15) ?
O12 Zn O11 . . 90.60(15) ?
O13 Zn O11 . . 90.47(15) ?
N13 Zn O11 . . 84.80(16) ?
O12 Zn N11 . . 90.11(15) ?
O13 Zn N11 . . 91.23(15) ?
N13 Zn N11 . . 168.71(18) ?
O11 Zn N11 . . 84.36(16) ?
O12 Zn N12 . . 84.93(16) ?
O13 Zn N12 . . 93.99(16) ?
N13 Zn N12 . . 95.02(17) ?
O11 Zn N12 . . 175.52(16) ?
N11 Zn N12 . . 96.03(17) ?
C11 N11 C51 . . 117.6(4) ?
C11 N11 Zn . . 118.2(4) ?
C51 N11 Zn . . 123.9(3) ?
N11 C11 C21 . . 123.6(6) ?
N11 C11 H11 . . 118.2 ?
C21 C11 H11 . . 118.2 ?
C11 C21 C31 . . 118.7(5) ?
C11 C21 H21 . . 120.6 ?
C31 C21 H21 . . 120.6 ?
C41 C31 C21 . . 119.0(5) ?
C41 C31 H31 . . 120.5 ?
C21 C31 H31 . . 120.5 ?
C31 C41 C51 . . 118.7(5) ?
C31 C41 H41 . . 120.7 ?
C51 C41 H41 . . 120.7 ?
N11 C51 N21 . . 120.8(4) ?
N11 C51 C41 . . 122.4(5) ?
N21 C51 C41 . . 116.8(5) ?
C61 N21 C51 . . 128.9(5) ?
C61 N21 H21N . . 113(4) ?
C51 N21 H21N . . 116(4) ?
O11 C61 N21 . . 125.5(5) ?
O11 C61 C71 . . 121.8(5) ?
N21 C61 C71 . . 112.5(5) ?
C61 O11 Zn . . 122.3(3) ?
N31 C71 C711 . . 109.9(5) ?
N31 C71 C61 . . 111.7(5) ?
C711 C71 C61 . . 108.4(6) ?
N31 C71 H71 . . 108.9 ?
C711 C71 H71 . . 108.9 ?
C61 C71 H71 . . 108.9 ?
C71 C711 H71A . . 109.5 ?
C71 C711 H71B . . 109.5 ?
H71A C711 H71B . . 109.5 ?
C71 C711 H71C . . 109.5 ?
H71A C711 H71C . . 109.5 ?
H71B C711 H71C . . 109.5 ?
C81 N31 C71 . . 119.2(5) ?
C81 N31 H31N . . 135(6) ?
C71 N31 H31N . . 105(6) ?
O21 C81 N31 . . 121.7(5) ?
O21 C81 C91 . . 120.2(5) ?
N31 C81 C91 . . 118.1(5) ?
C141 C91 C101 . . 120.2(5) ?
C141 C91 C81 . . 122.4(5) ?
C101 C91 C81 . . 117.2(5) ?
C91 C101 C111 . . 119.8(6) ?
C91 C101 H101 . . 120.1 ?
C111 C101 H101 . . 120.1 ?
C121 C111 C101 . . 119.8(6) ?
C121 C111 C151 . . 118.4(6) ?
C101 C111 C151 . . 121.7(6) ?
C131 C121 C111 . . 120.6(5) ?
C131 C121 H121 . . 119.7 ?
C111 C121 H121 . . 119.7 ?
C121 C131 C141 . . 119.8(5) ?
C121 C131 C181 . . 119.6(5) ?
C141 C131 C181 . . 120.6(6) ?
C91 C141 C131 . . 119.7(5) ?
C91 C141 H141 . . 120.1 ?
C131 C141 H141 . . 120.1 ?
O31 C151 O41 . . 123.6(7) ?
O31 C151 C111 . . 124.5(7) ?
O41 C151 C111 . . 111.8(6) ?
C151 O41 C161 . . 117.2(7) ?
O41 C161 H16A . . 109.5 ?
O41 C161 H16B . . 109.5 ?
H16A C161 H16B . . 109.5 ?
O41 C161 H16C . . 109.5 ?
H16A C161 H16C . . 109.5 ?
H16B C161 H16C . . 109.5 ?
O51 C181 O61 . . 123.4(6) ?
O51 C181 C131 . . 122.1(6) ?
O61 C181 C131 . . 114.5(5) ?
C181 O61 C191 . . 116.1(6) ?
O61 C191 H19A . . 109.5 ?
O61 C191 H19B . . 109.5 ?
H19A C191 H19B . . 109.5 ?
O61 C191 H19C . . 109.5 ?
H19A C191 H19C . . 109.5 ?
H19B C191 H19C . . 109.5 ?
C12 N12 C52 . . 117.7(5) ?
C12 N12 Zn . . 116.7(4) ?
C52 N12 Zn . . 125.6(3) ?
N12 C12 C22 . . 123.3(6) ?
N12 C12 H12 . . 118.4 ?
C22 C12 H12 . . 118.4 ?
C12 C22 C32 . . 118.6(5) ?
C12 C22 H22 . . 120.7 ?
C32 C22 H22 . . 120.7 ?
C42 C32 C22 . . 118.9(6) ?
C42 C32 H32 . . 120.5 ?
C22 C32 H32 . . 120.5 ?
C32 C42 C52 . . 119.2(5) ?
C32 C42 H42 . . 120.4 ?
C52 C42 H42 . . 120.4 ?
N12 C52 C42 . . 122.2(5) ?
N12 C52 N22 . . 121.2(5) ?
C42 C52 N22 . . 116.6(5) ?
C62 N22 C52 . . 129.5(4) ?
C62 N22 H22N . . 118(4) ?
C52 N22 H22N . . 112(4) ?
O12 C62 N22 . . 125.0(4) ?
O12 C62 C72 . . 118.8(4) ?
N22 C62 C72 . . 116.1(4) ?
C62 O12 Zn . . 129.2(3) ?
N32 C72 C62 . . 108.3(4) ?
N32 C72 C712 . . 111.2(4) ?
C62 C72 C712 . . 108.0(4) ?
N32 C72 H72 . . 109.8 ?
C62 C72 H72 . . 109.8 ?
C712 C72 H72 . . 109.8 ?
C72 C712 H71D . . 109.5 ?
C72 C712 H71E . . 109.5 ?
H71D C712 H71E . . 109.5 ?
C72 C712 H71F . . 109.5 ?
H71D C712 H71F . . 109.5 ?
H71E C712 H71F . . 109.5 ?
C82 N32 C72 . . 120.6(4) ?
C82 N32 H32N . . 118(4) ?
C72 N32 H32N . . 122(4) ?
O22 C82 N32 . . 123.4(5) ?
O22 C82 C92 . . 121.0(5) ?
N32 C82 C92 . . 115.5(5) ?
C102 C92 C142 . . 119.7(5) ?
C102 C92 C82 . . 122.2(5) ?
C142 C92 C82 . . 118.0(5) ?
C92 C102 C112 . . 119.9(5) ?
C92 C102 H102 . . 120.1 ?
C112 C102 H102 . . 120.1 ?
C122 C112 C102 . . 119.9(5) ?
C122 C112 C152 . . 117.9(5) ?
C102 C112 C152 . . 122.2(5) ?
C132 C122 C112 . . 120.1(5) ?
C132 C122 H122 . . 119.9 ?
C112 C122 H122 . . 119.9 ?
C122 C132 C142 . . 120.2(5) ?
C122 C132 C182 . . 121.9(5) ?
C142 C132 C182 . . 117.9(5) ?
C132 C142 C92 . . 120.1(5) ?
C132 C142 H142 . . 120.0 ?
C92 C142 H142 . . 120.0 ?
O32 C152 O42 . . 123.5(6) ?
O32 C152 C112 . . 124.1(5) ?
O42 C152 C112 . . 112.4(5) ?
C152 O42 C162 . . 115.9(5) ?
O42 C162 H16D . . 109.5 ?
O42 C162 H16E . . 109.5 ?
H16D C162 H16E . . 109.5 ?
O42 C162 H16F . . 109.5 ?
H16D C162 H16F . . 109.5 ?
H16E C162 H16F . . 109.5 ?
O52 C182 O62 . . 123.3(6) ?
O52 C182 C132 . . 125.3(6) ?
O62 C182 C132 . . 111.4(5) ?
C182 O62 C192 . . 116.0(6) ?
O62 C192 H19D . . 109.5 ?
O62 C192 H19E . . 109.5 ?
H19D C192 H19E . . 109.5 ?
O62 C192 H19F . . 109.5 ?
H19D C192 H19F . . 109.5 ?
H19E C192 H19F . . 109.5 ?
C53 N13 C13 . . 118.0(4) ?
C53 N13 Zn . . 124.2(3) ?
C13 N13 Zn . . 117.5(3) ?
N13 C13 C23 . . 123.4(5) ?
N13 C13 H13 . . 118.3 ?
C23 C13 H13 . . 118.3 ?
C13 C23 C33 . . 118.3(5) ?
C13 C23 H23 . . 120.8 ?
C33 C23 H23 . . 120.8 ?
C43 C33 C23 . . 119.0(5) ?
C43 C33 H33 . . 120.5 ?
C23 C33 H33 . . 120.5 ?
C33 C43 C53 . . 119.4(5) ?
C33 C43 H43 . . 120.3 ?
C53 C43 H43 . . 120.3 ?
N13 C53 C43 . . 121.8(5) ?
N13 C53 N23 . . 120.8(4) ?
C43 C53 N23 . . 117.4(4) ?
C63 N23 C53 . . 129.4(4) ?
C63 N23 H23N . . 117(5) ?
C53 N23 H23N . . 113(5) ?
O13 C63 N23 . . 124.9(5) ?
O13 C63 C73 . . 120.3(4) ?
N23 C63 C73 . . 114.8(4) ?
C63 O13 Zn . . 125.1(3) ?
N33 C73 C713 . . 110.3(5) ?
N33 C73 C63 . . 109.1(5) ?
C713 C73 C63 . . 108.4(5) ?
N33 C73 H73 . . 109.7 ?
C713 C73 H73 . . 109.7 ?
C63 C73 H73 . . 109.7 ?
C73 C713 H71G . . 109.5 ?
C73 C713 H71H . . 109.5 ?
H71G C713 H71H . . 109.5 ?
C73 C713 H71I . . 109.5 ?
H71G C713 H71I . . 109.5 ?
H71H C713 H71I . . 109.5 ?
C83 N33 C73 . . 117.6(5) ?
C83 N33 H33N . . 126(10) ?
C73 N33 H33N . . 117(10) ?
O23 C83 N33 . . 122.5(5) ?
O23 C83 C93 . . 121.1(5) ?
N33 C83 C93 . . 116.4(5) ?
C103 C93 C143 . . 120.4(5) ?
C103 C93 C83 . . 116.0(5) ?
C143 C93 C83 . . 123.5(5) ?
C93 C103 C113 . . 120.5(5) ?
C93 C103 H103 . . 119.8 ?
C113 C103 H103 . . 119.8 ?
C123 C113 C103 . . 119.0(6) ?
C123 C113 C153 . . 119.5(5) ?
C103 C113 C153 . . 121.5(5) ?
C113 C123 C133 . . 120.8(5) ?
C113 C123 H123 . . 119.6 ?
C133 C123 H123 . . 119.6 ?
C143 C133 C123 . . 119.7(5) ?
C143 C133 C183 . . 117.9(6) ?
C123 C133 C183 . . 122.3(5) ?
C93 C143 C133 . . 119.6(6) ?
C93 C143 H143 . . 120.2 ?
C133 C143 H143 . . 120.2 ?
O33 C153 O43 . . 123.6(7) ?
O33 C153 C113 . . 124.4(6) ?
O43 C153 C113 . . 111.9(5) ?
C153 O43 C163 . . 117.1(6) ?
O43 C163 H16G . . 109.5 ?
O43 C163 H16H . . 109.5 ?
H16G C163 H16H . . 109.5 ?
O43 C163 H16I . . 109.5 ?
H16G C163 H16I . . 109.5 ?
H16H C163 H16I . . 109.5 ?
O53 C183 O63 . . 123.9(6) ?
O53 C183 C133 . . 124.7(6) ?
O63 C183 C133 . . 111.4(6) ?
C183 O63 C193 . . 116.4(6) ?
O63 C193 H19G . . 109.5 ?
O63 C193 H19H . . 109.5 ?
H19G C193 H19H . . 109.5 ?
O63 C193 H19I . . 109.5 ?
H19G C193 H19I . . 109.5 ?
H19H C193 H19I . . 109.5 ?
O34 N14 O14 . . 122.2(6) ?
O34 N14 O24 . . 119.3(6) ?
O14 N14 O24 . . 118.5(5) ?
O25 N15 O35 . . 121.9(7) ?
O25 N15 O15 . . 120.5(6) ?
O35 N15 O15 . . 117.6(7) ?
N16 C16 C26 . . 178.4(8) ?
C16 C26 H26A . . 109.5 ?
C16 C26 H26B . . 109.5 ?
H26A C26 H26B . . 109.5 ?
C16 C26 H26C . . 109.5 ?
H26A C26 H26C . . 109.5 ?
H26B C26 H26C . . 109.5 ?
N17 C17 C27 . . 179.4(13) ?
C17 C27 H27A . . 109.5 ?
C17 C27 H27B . . 109.5 ?
H27A C27 H27B . . 109.5 ?
C17 C27 H27C . . 109.5 ?
H27A C27 H27C . . 109.5 ?
H27B C27 H27C . . 109.5 ?
N18 C18 C28 . . 176.6(12) ?
C18 C28 H28A . . 109.5 ?
C18 C28 H28B . . 109.5 ?
H28A C28 H28B . . 109.5 ?
C18 C28 H28C . . 109.5 ?
H28A C28 H28C . . 109.5 ?
H28B C28 H28C . . 109.5 ?

loop_
_geom_bond_atom_site_label_1
_geom_bond_atom_site_label_2
_geom_bond_site_symmetry_2
_geom_bond_distance
_geom_bond_publ_flag
Zn O12 . 2.058(3) ?
Zn O13 . 2.066(4) ?
Zn N13 . 2.128(4) ?
Zn O11 . 2.130(4) ?
Zn N11 . 2.134(4) ?
Zn N12 . 2.174(5) ?
N11 C11 . 1.342(7) ?
N11 C51 . 1.343(7) ?
C11 C21 . 1.373(8) ?
C11 H11 . 0.9300 ?
C21 C31 . 1.391(10) ?
C21 H21 . 0.9300 ?
C31 C41 . 1.377(9) ?
C31 H31 . 0.9300 ?
C41 C51 . 1.405(7) ?
C41 H41 . 0.9300 ?
C51 N21 . 1.391(7) ?
N21 C61 . 1.353(7) ?
N21 H21N . 0.90(7) ?
C61 O11 . 1.229(7) ?
C61 C71 . 1.525(8) ?
C71 N31 . 1.454(7) ?
C71 C711 . 1.508(11) ?
C71 H71 . 0.9800 ?
C711 H71A . 0.9600 ?
C711 H71B . 0.9600 ?
C711 H71C . 0.9600 ?
N31 C81 . 1.333(8) ?
N31 H31N . 0.74(9) ?
C81 O21 . 1.224(7) ?
C81 C91 . 1.513(7) ?
C91 C141 . 1.391(8) ?
C91 C101 . 1.391(9) ?
C101 C111 . 1.397(8) ?
C101 H101 . 0.9300 ?
C111 C121 . 1.388(9) ?
C111 C151 . 1.481(10) ?
C121 C131 . 1.381(9) ?
C121 H121 . 0.9300 ?
C131 C141 . 1.403(8) ?
C131 C181 . 1.492(8) ?
C141 H141 . 0.9300 ?
C151 O31 . 1.204(9) ?
C151 O41 . 1.330(9) ?
O41 C161 . 1.451(10) ?
C161 H16A . 0.9600 ?
C161 H16B . 0.9600 ?
C161 H16C . 0.9600 ?
C181 O51 . 1.237(8) ?
C181 O61 . 1.308(9) ?
O61 C191 . 1.453(9) ?
C191 H19A . 0.9600 ?
C191 H19B . 0.9600 ?
C191 H19C . 0.9600 ?
N12 C12 . 1.346(7) ?
N12 C52 . 1.349(7) ?
C12 C22 . 1.380(9) ?
C12 H12 . 0.9300 ?
C22 C32 . 1.395(10) ?
C22 H22 . 0.9300 ?
C32 C42 . 1.374(8) ?
C32 H32 . 0.9300 ?
C42 C52 . 1.398(8) ?
C42 H42 . 0.9300 ?
C52 N22 . 1.400(6) ?
N22 C62 . 1.353(7) ?
N22 H22N . 0.98(7) ?
C62 O12 . 1.240(6) ?
C62 C72 . 1.516(6) ?
C72 N32 . 1.453(6) ?
C72 C712 . 1.531(7) ?
C72 H72 . 0.9800 ?
C712 H71D . 0.9600 ?
C712 H71E . 0.9600 ?
C712 H71F . 0.9600 ?
N32 C82 . 1.349(7) ?
N32 H32N . 0.87(6) ?
C82 O22 . 1.228(7) ?
C82 C92 . 1.498(7) ?
C92 C102 . 1.385(8) ?
C92 C142 . 1.399(7) ?
C102 C112 . 1.403(7) ?
C102 H102 . 0.9300 ?
C112 C122 . 1.391(7) ?
C112 C152 . 1.477(8) ?
C122 C132 . 1.380(8) ?
C122 H122 . 0.9300 ?
C132 C142 . 1.391(8) ?
C132 C182 . 1.494(8) ?
C142 H142 . 0.9300 ?
C152 O32 . 1.215(7) ?
C152 O42 . 1.339(7) ?
O42 C162 . 1.436(9) ?
C162 H16D . 0.9600 ?
C162 H16E . 0.9600 ?
C162 H16F . 0.9600 ?
C182 O52 . 1.183(9) ?
C182 O62 . 1.335(8) ?
O62 C192 . 1.440(8) ?
C192 H19D . 0.9600 ?
C192 H19E . 0.9600 ?
C192 H19F . 0.9600 ?
N13 C53 . 1.343(6) ?
N13 C13 . 1.348(7) ?
C13 C23 . 1.376(8) ?
C13 H13 . 0.9300 ?
C23 C33 . 1.391(8) ?
C23 H23 . 0.9300 ?
C33 C43 . 1.375(8) ?
C33 H33 . 0.9300 ?
C43 C53 . 1.396(7) ?
C43 H43 . 0.9300 ?
C53 N23 . 1.401(7) ?
N23 C63 . 1.352(6) ?
N23 H23N . 0.77(7) ?
C63 O13 . 1.234(6) ?
C63 C73 . 1.524(7) ?
C73 N33 . 1.466(7) ?
C73 C713 . 1.521(9) ?
C73 H73 . 0.9800 ?
C713 H71G . 0.9600 ?
C713 H71H . 0.9600 ?
C713 H71I . 0.9600 ?
N33 C83 . 1.337(8) ?
N33 H33N . 0.92(16) ?
C83 O23 . 1.220(7) ?
C83 C93 . 1.513(7) ?
C93 C103 . 1.384(8) ?
C93 C143 . 1.386(8) ?
C103 C113 . 1.394(8) ?
C103 H103 . 0.9300 ?
C113 C123 . 1.388(8) ?
C113 C153 . 1.476(10) ?
C123 C133 . 1.393(10) ?
C123 H123 . 0.9300 ?
C133 C143 . 1.393(8) ?
C133 C183 . 1.490(8) ?
C143 H143 . 0.9300 ?
C153 O33 . 1.211(8) ?
C153 O43 . 1.353(8) ?
O43 C163 . 1.426(10) ?
C163 H16G . 0.9600 ?
C163 H16H . 0.9600 ?
C163 H16I . 0.9600 ?
C183 O53 . 1.189(9) ?
C183 O63 . 1.346(8) ?
O63 C193 . 1.449(8) ?
C193 H19G . 0.9600 ?
C193 H19H . 0.9600 ?
C193 H19I . 0.9600 ?
N14 O34 . 1.225(8) ?
N14 O14 . 1.252(7) ?
N14 O24 . 1.262(7) ?
N15 O25 . 1.228(9) ?
N15 O35 . 1.230(8) ?
N15 O15 . 1.248(8) ?
N16 C16 . 1.141(9) ?
C16 C26 . 1.450(9) ?
C26 H26A . 0.9600 ?
C26 H26B . 0.9600 ?
C26 H26C . 0.9600 ?
N17 C17 . 1.130(19) ?
C17 C27 . 1.440(17) ?
C27 H27A . 0.9600 ?
C27 H27B . 0.9600 ?
C27 H27C . 0.9600 ?
N18 C18 . 1.133(14) ?
C18 C28 . 1.459(17) ?
C28 H28A . 0.9600 ?
C28 H28B . 0.9600 ?
C28 H28C . 0.9600 ?

loop_
_geom_hbond_atom_site_label_D
_geom_hbond_atom_site_label_H
_geom_hbond_atom_site_label_A
_geom_hbond_site_symmetry_A
_geom_hbond_distance_DH
_geom_hbond_distance_HA
_geom_hbond_distance_DA
_geom_hbond_angle_DHA
_geom_hbond_publ_flag
N32 H32N O21 . 0.87(6) 2.07(6) 2.916(6) 163(5) no
N33 H33N O51 1_554 0.92(16) 2.63(13) 3.227(7) 123(12) no
N21 H21N O14 . 0.90(7) 2.68(7) 3.336(7) 131(6) no
N21 H21N O24 . 0.90(7) 1.99(7) 2.888(7) 176(7) no
N23 H23N O14 1_655 0.77(7) 2.06(7) 2.835(6) 176(6) no
N22 H22N O15 . 0.98(7) 1.82(7) 2.733(6) 154(6) no
N31 H31N N16 . 0.74(9) 2.39(9) 3.110(8) 165(8) no

loop_
_geom_torsion_atom_site_label_1
_geom_torsion_atom_site_label_2
_geom_torsion_atom_site_label_3
_geom_torsion_atom_site_label_4
_geom_torsion_site_symmetry_1
_geom_torsion_site_symmetry_2
_geom_torsion_site_symmetry_3
_geom_torsion_site_symmetry_4
_geom_torsion
_geom_torsion_publ_flag
C51 N11 C11 C21 . . . . -0.5(9) ?
Zn N11 C11 C21 . . . . 173.8(5) ?
N11 C11 C21 C31 . . . . -0.9(10) ?
C11 C21 C31 C41 . . . . 1.9(10) ?
C21 C31 C41 C51 . . . . -1.5(9) ?
C11 N11 C51 N21 . . . . -179.6(5) ?
Zn N11 C51 N21 . . . . 6.4(7) ?
C11 N11 C51 C41 . . . . 0.9(8) ?
Zn N11 C51 C41 . . . . -173.1(4) ?
C31 C41 C51 N11 . . . . 0.1(9) ?
C31 C41 C51 N21 . . . . -179.4(5) ?
N11 C51 N21 C61 . . . . 21.5(9) ?
C41 C51 N21 C61 . . . . -159.0(6) ?
C51 N21 C61 O11 . . . . -9.6(10) ?
C51 N21 C61 C71 . . . . 165.7(6) ?
N21 C61 O11 Zn . . . . -28.1(7) ?
C71 C61 O11 Zn . . . . 157.0(4) ?
O11 C61 C71 N31 . . . . -35.0(8) ?
N21 C61 C71 N31 . . . . 149.5(5) ?
O11 C61 C71 C711 . . . . 86.3(8) ?
N21 C61 C71 C711 . . . . -89.2(7) ?
C711 C71 N31 C81 . . . . -177.5(7) ?
C61 C71 N31 C81 . . . . -57.1(7) ?
C71 N31 C81 O21 . . . . 9.1(8) ?
C71 N31 C81 C91 . . . . -169.1(5) ?
O21 C81 C91 C141 . . . . -153.8(5) ?
N31 C81 C91 C141 . . . . 24.5(7) ?
O21 C81 C91 C101 . . . . 21.5(7) ?
N31 C81 C91 C101 . . . . -160.3(5) ?
C141 C91 C101 C111 . . . . -1.5(7) ?
C81 C91 C101 C111 . . . . -176.9(4) ?
C91 C101 C111 C121 . . . . -0.3(7) ?
C91 C101 C111 C151 . . . . 177.4(5) ?
C101 C111 C121 C131 . . . . 2.0(8) ?
C151 C111 C121 C131 . . . . -175.8(5) ?
C111 C121 C131 C141 . . . . -1.8(8) ?
C111 C121 C131 C181 . . . . 177.5(5) ?
C101 C91 C141 C131 . . . . 1.8(7) ?
C81 C91 C141 C131 . . . . 176.9(5) ?
C121 C131 C141 C91 . . . . -0.1(7) ?
C181 C131 C141 C91 . . . . -179.3(5) ?
C121 C111 C151 O31 . . . . -3.7(10) ?
C101 C111 C151 O31 . . . . 178.5(7) ?
C121 C111 C151 O41 . . . . 177.7(5) ?
C101 C111 C151 O41 . . . . -0.1(8) ?
O31 C151 O41 C161 . . . . 4.4(12) ?
C111 C151 O41 C161 . . . . -176.9(7) ?
C121 C131 C181 O51 . . . . 16.3(8) ?
C141 C131 C181 O51 . . . . -164.5(6) ?
C121 C131 C181 O61 . . . . -162.8(5) ?
C141 C131 C181 O61 . . . . 16.4(7) ?
O51 C181 O61 C191 . . . . -1.9(9) ?
C131 C181 O61 C191 . . . . 177.2(6) ?
C52 N12 C12 C22 . . . . 1.8(9) ?
Zn N12 C12 C22 . . . . -176.7(5) ?
N12 C12 C22 C32 . . . . -0.6(11) ?
C12 C22 C32 C42 . . . . -1.2(10) ?
C22 C32 C42 C52 . . . . 1.8(10) ?
C12 N12 C52 C42 . . . . -1.2(8) ?
Zn N12 C52 C42 . . . . 177.2(4) ?
C12 N12 C52 N22 . . . . -179.1(5) ?
Zn N12 C52 N22 . . . . -0.7(7) ?
C32 C42 C52 N12 . . . . -0.6(9) ?
C32 C42 C52 N22 . . . . 177.4(5) ?
N12 C52 N22 C62 . . . . -11.6(8) ?
C42 C52 N22 C62 . . . . 170.4(5) ?
C52 N22 C62 O12 . . . . 1.6(9) ?
C52 N22 C62 C72 . . . . 178.6(5) ?
N22 C62 O12 Zn . . . . 21.1(8) ?
C72 C62 O12 Zn . . . . -155.8(3) ?
O12 C62 C72 N32 . . . . -32.2(7) ?
N22 C62 C72 N32 . . . . 150.6(5) ?
O12 C62 C72 C712 . . . . 88.3(6) ?
N22 C62 C72 C712 . . . . -88.9(6) ?
C62 C72 N32 C82 . . . . -136.6(5) ?
C712 C72 N32 C82 . . . . 104.8(6) ?
C72 N32 C82 O22 . . . . 0.5(8) ?
C72 N32 C82 C92 . . . . -177.5(4) ?
O22 C82 C92 C102 . . . . -143.8(5) ?
N32 C82 C92 C102 . . . . 34.3(7) ?
O22 C82 C92 C142 . . . . 34.0(7) ?
N32 C82 C92 C142 . . . . -147.9(5) ?
C142 C92 C102 C112 . . . . 0.4(7) ?
C82 C92 C102 C112 . . . . 178.1(4) ?
C92 C102 C112 C122 . . . . -0.5(7) ?
C92 C102 C112 C152 . . . . 178.1(4) ?
C102 C112 C122 C132 . . . . 0.9(7) ?
C152 C112 C122 C132 . . . . -177.8(5) ?
C112 C122 C132 C142 . . . . -1.2(7) ?
C112 C122 C132 C182 . . . . 178.8(5) ?
C122 C132 C142 C92 . . . . 1.1(7) ?
C182 C132 C142 C92 . . . . -179.0(5) ?
C102 C92 C142 C132 . . . . -0.7(7) ?
C82 C92 C142 C132 . . . . -178.5(4) ?
C122 C112 C152 O32 . . . . 2.7(8) ?
C102 C112 C152 O32 . . . . -175.9(5) ?
C122 C112 C152 O42 . . . . -178.7(5) ?
C102 C112 C152 O42 . . . . 2.7(7) ?
O32 C152 O42 C162 . . . . -0.2(9) ?
C112 C152 O42 C162 . . . . -178.8(6) ?
C122 C132 C182 O52 . . . . -174.4(7) ?
C142 C132 C182 O52 . . . . 5.6(10) ?
C122 C132 C182 O62 . . . . 6.3(8) ?
C142 C132 C182 O62 . . . . -173.7(5) ?
O52 C182 O62 C192 . . . . -1.2(10) ?
C132 C182 O62 C192 . . . . 178.1(6) ?
C53 N13 C13 C23 . . . . -1.4(8) ?
Zn N13 C13 C23 . . . . -174.6(5) ?
N13 C13 C23 C33 . . . . 0.4(9) ?
C13 C23 C33 C43 . . . . 0.6(9) ?
C23 C33 C43 C53 . . . . -0.5(8) ?
C13 N13 C53 C43 . . . . 1.4(8) ?
Zn N13 C53 C43 . . . . 174.1(4) ?
C13 N13 C53 N23 . . . . -178.6(5) ?
Zn N13 C53 N23 . . . . -5.9(7) ?
C33 C43 C53 N13 . . . . -0.5(8) ?
C33 C43 C53 N23 . . . . 179.5(5) ?
N13 C53 N23 C63 . . . . -15.6(8) ?
C43 C53 N23 C63 . . . . 164.4(5) ?
C53 N23 C63 O13 . . . . 5.1(9) ?
C53 N23 C63 C73 . . . . -177.1(5) ?
N23 C63 O13 Zn . . . . 26.4(7) ?
C73 C63 O13 Zn . . . . -151.3(4) ?
O13 C63 C73 N33 . . . . -34.9(7) ?
N23 C63 C73 N33 . . . . 147.2(5) ?
O13 C63 C73 C713 . . . . 85.3(7) ?
N23 C63 C73 C713 . . . . -92.6(6) ?
C713 C73 N33 C83 . . . . -173.4(5) ?
C63 C73 N33 C83 . . . . -54.4(6) ?
C73 N33 C83 O23 . . . . -6.4(8) ?
C73 N33 C83 C93 . . . . 172.9(4) ?
O23 C83 C93 C103 . . . . 26.8(7) ?
N33 C83 C93 C103 . . . . -152.5(5) ?
O23 C83 C93 C143 . . . . -155.9(5) ?
N33 C83 C93 C143 . . . . 24.7(7) ?
C143 C93 C103 C113 . . . . -1.7(8) ?
C83 C93 C103 C113 . . . . 175.6(4) ?
C93 C103 C113 C123 . . . . 0.7(8) ?
C93 C103 C113 C153 . . . . -178.1(5) ?
C103 C113 C123 C133 . . . . 1.0(7) ?
C153 C113 C123 C133 . . . . 179.8(5) ?
C113 C123 C133 C143 . . . . -1.7(7) ?
C113 C123 C133 C183 . . . . 178.1(5) ?
C103 C93 C143 C133 . . . . 1.0(7) ?
C83 C93 C143 C133 . . . . -176.1(4) ?
C123 C133 C143 C93 . . . . 0.7(7) ?
C183 C133 C143 C93 . . . . -179.1(4) ?
C123 C113 C153 O33 . . . . -2.7(9) ?
C103 C113 C153 O33 . . . . 176.2(6) ?
C123 C113 C153 O43 . . . . 176.5(5) ?
C103 C113 C153 O43 . . . . -4.7(7) ?
O33 C153 O43 C163 . . . . -2.4(9) ?
C113 C153 O43 C163 . . . . 178.5(6) ?
C143 C133 C183 O53 . . . . 3.9(8) ?
C123 C133 C183 O53 . . . . -175.9(6) ?
C143 C133 C183 O63 . . . . -176.9(5) ?
C123 C133 C183 O63 . . . . 3.3(7) ?
O53 C183 O63 C193 . . . . -0.1(9) ?
C133 C183 O63 C193 . . . . -179.3(5) ?

_cod_database_fobs_code 2022399
